data_1525430
loop_
_publ_author_name
'Vendl, A.'

_publ_section_title
;
 Die Kristallstruktur des Komplexnitrides Ta Mo N
;
_journal_name_full
;
Monatshefte fuer Chemie und verwandte Teile anderer Wissenschaften (109,1978-)
;
_journal_page_first 1001
_journal_page_last 1004
_journal_volume 109
_journal_year 1978
_chemical_formula_sum 'Mo N Ta'
_chemical_name_systematic 'Ta Mo N'
_space_group_IT_number 129
_symmetry_space_group_name_Hall 'P 4ab 2ab -1ab'
_symmetry_space_group_name_H-M 'P 4/n m m :1'
_cell_angle_alpha 90
_cell_angle_beta 90
_cell_angle_gamma 90
_cell_formula_units_Z 2
_cell_length_a 3.081
_cell_length_b 3.081
_cell_length_c 7.8
_cell_volume 74.042
_citation_journal_id_ASTM MOCMB7
_cod_data_source_file Vendl_MOCMB7_1978_329.cif
_cod_data_source_block Mo1N1Ta1
_cod_original_cell_volume 74.04198
_cod_original_sg_symbol_Hall '-P 4a 2a (x-1/4,y+1/4,z)'
_cod_original_formula_sum 'Mo1 N1 Ta1'
_cod_database_code 1525430

loop_
_symmetry_equiv_pos_as_xyz
x,y,z
-y+1/2,x+1/2,z
-x,-y,z
y+1/2,-x+1/2,z
x+1/2,-y+1/2,-z
y,x,-z
-x+1/2,y+1/2,-z
-y,-x,-z
-x+1/2,-y+1/2,-z
y,-x,-z
x+1/2,y+1/2,-z
-y,x,-z
-x,y,z
-y+1/2,-x+1/2,z
x,-y,z
y+1/2,x+1/2,z

loop_
_atom_site_label
_atom_site_type_symbol
_atom_site_fract_x
_atom_site_fract_y
_atom_site_fract_z
_atom_site_occupancy
_atom_site_U_iso_or_equiv
Mo1 Mo 0 0.5 -0.1 1 0.0
Ta1 Ta 0 0.5 0.335 1 0.0
N1 N 0 0.5 -0.383 1 0.0
